data_4312851
loop_
_publ_author_name
'Richard Y. C. Shin'
'Martin A. Bennett'
'Lai Yoong Goh'
'Wei Chen'
'David C. R. Hockless'
'Weng Kee Leong'
'Kazushi Mashima'
'Anthony C. Willis'

_publ_section_title
;
 Arene-Ruthenium Complexes of an Acyclic Thiolate-Thioether and Tridentate
 Thioether Derivatives Resulting from Ring-Closure Reactions
;
_journal_name_full 'Inorganic Chemistry'
_journal_page_first 96
_journal_page_last 106
_journal_paper_doi 10.1021/ic0203419
_journal_volume 42
_journal_year 2003
_chemical_formula_moiety Ru(CCH~3~)~6~{S~3~(CH~2~)~4~}
_chemical_formula_sum 'C16 H26 Ru S3'
_chemical_formula_weight 415.62
_space_group_IT_number 14
_symmetry_cell_setting monoclinic
_symmetry_space_group_name_Hall '-P 2ybc'
_symmetry_space_group_name_H-M 'P 1 21/c 1'
_atom_sites_solution_hydrogens geom
_atom_sites_solution_primary direct
_atom_sites_solution_secondary difmap
_cell_angle_alpha 90.00
_cell_angle_beta 94.98(1)
_cell_angle_gamma 90.00
_cell_formula_units_Z 4
_cell_length_a 10.678(2)
_cell_length_b 10.247(2)
_cell_length_c 15.5890(10)
_cell_measurement_reflns_used 25
_cell_measurement_temperature 296(2)
_cell_measurement_theta_max 23.6
_cell_measurement_theta_min 21.5
_cell_volume 1699.3(5)
_computing_cell_refinement 'MSC/AFC software program'
_computing_data_collection
;
MSC/AFC diffractometer control software program
;
_computing_data_reduction teXsan
_computing_molecular_graphics SHELXTL/PC
_computing_publication_material SHELXTL/PC
_computing_structure_refinement 'SHELXL-97 (Sheldrick, 1997)'
_computing_structure_solution 'SHELXS-97 (Sheldrick, 1990)'
_diffrn_ambient_temperature 296(2)
_diffrn_measured_fraction_theta_full 0.942
_diffrn_measured_fraction_theta_max 0.942
_diffrn_measurement_device_type 'Rigaku AFC6R'
_diffrn_measurement_method omega-2theta
_diffrn_radiation_monochromator graphite
_diffrn_radiation_source 'fine-focus sealed tube'
_diffrn_radiation_type MoK\a
_diffrn_radiation_wavelength 0.71069
_diffrn_reflns_av_R_equivalents 0.0169
_diffrn_reflns_av_sigmaI/netI 0.0353
_diffrn_reflns_limit_h_max 12
_diffrn_reflns_limit_h_min 0
_diffrn_reflns_limit_k_max 12
_diffrn_reflns_limit_k_min 0
_diffrn_reflns_limit_l_max 18
_diffrn_reflns_limit_l_min -18
_diffrn_reflns_number 3191
_diffrn_reflns_theta_full 25.05
_diffrn_reflns_theta_max 25.05
_diffrn_reflns_theta_min 2.38
_diffrn_standards_number 3
_exptl_absorpt_coefficient_mu 1.280
_exptl_absorpt_correction_T_max 1.0000
_exptl_absorpt_correction_T_min 0.9135
_exptl_absorpt_correction_type empirical
_exptl_crystal_colour reddish-brown
_exptl_crystal_density_diffrn 1.625
_exptl_crystal_density_method 'not measured'
_exptl_crystal_description prism
_exptl_crystal_F_000 856
_refine_diff_density_max 0.392
_refine_diff_density_min -0.418
_refine_diff_density_rms 0.091
_refine_ls_extinction_method none
_refine_ls_goodness_of_fit_ref 1.038
_refine_ls_hydrogen_treatment mixed
_refine_ls_matrix_type full
_refine_ls_number_parameters 187
_refine_ls_number_reflns 3019
_refine_ls_number_restraints 0
_refine_ls_restrained_S_all 1.038
_refine_ls_R_factor_all 0.0450
_refine_ls_R_factor_gt 0.0264
_refine_ls_shift/su_max 0.007
_refine_ls_shift/su_mean 0.000
_refine_ls_structure_factor_coef Fsqd
_refine_ls_weighting_details 'w=1/[\s^2^(Fo^2^)+(0.0348P)^2^+0.7876P] where P=(Fo^2^+2Fc^2^)/3'
_refine_ls_weighting_scheme calc
_refine_ls_wR_factor_gt 0.0673
_refine_ls_wR_factor_ref 0.0740
_reflns_number_gt 2335
_reflns_number_total 3019
_reflns_threshold_expression >2sigma(I)
_cod_data_source_file ic0203419_1.cif
_cod_data_source_block lyg2=complex5
_cod_depositor_comments
;
The following automatic conversions were performed:

'_symmetry_cell_setting' value 'Monoclinic' changed to 'monoclinic'
according to the built-in table from CIF Core dictionary named
'cif_core.dic' version 2.4.1 from 2010-06-29.

Automatic conversion script
Id: cif_fix_values 1646 2011-03-28 12:23:43Z adriana 

The following automatic conversions were performed:

'_refine_ls_weighting_scheme' value 'calc
w=1/[\s^2^(Fo^2^)+(0.0348P)^2^+0.7876P] where P=(Fo^2^+2Fc^2^)/3' was
changed to 'calc'. New tag '_refine_ls_weighting_details' was
created. The value of the new tag was set to
'w=1/[\s^2^(Fo^2^)+(0.0348P)^2^+0.7876P] where P=(Fo^2^+2Fc^2^)/3'.

Automatic conversion script
Id: cif_fix_values 3143 2015-03-26 13:38:13Z robertas 
;
_cod_database_code 4312851

loop_
_symmetry_equiv_pos_as_xyz
'x, y, z'
'-x, y+1/2, -z+1/2'
'-x, -y, -z'
'x, -y-1/2, z-1/2'

loop_
_atom_site_label
_atom_site_type_symbol
_atom_site_fract_x
_atom_site_fract_y
_atom_site_fract_z
_atom_site_U_iso_or_equiv
_atom_site_adp_type
_atom_site_occupancy
_atom_site_calc_flag
_atom_site_refinement_flags
_atom_site_disorder_assembly
_atom_site_disorder_group
Ru Ru 0.76610(3) 0.22625(3) 0.400304(16) 0.02691(10) Uani 1 d . . .
S1 S 0.60841(9) 0.36573(10) 0.44131(6) 0.0410(2) Uani 1 d . . .
S2 S 0.61545(10) 0.16280(12) 0.28598(7) 0.0493(3) Uani 1 d . . .
S3 S 0.83306(9) 0.40801(10) 0.32086(6) 0.0391(2) Uani 1 d . . .
C1 C 0.5005(4) 0.2901(4) 0.2802(3) 0.0618(14) Uani 1 d . . .
H1A H 0.5317 0.3635 0.2489 0.074 Uiso 1 calc R . .
H1B H 0.4243 0.2590 0.2483 0.074 Uiso 1 calc R . .
C2 C 0.4697(4) 0.3357(5) 0.3678(3) 0.0586(12) Uani 1 d . . .
H2A H 0.4182 0.2702 0.3927 0.070 Uiso 1 calc R . .
H2B H 0.4208 0.4154 0.3613 0.070 Uiso 1 calc R . .
C3 C 0.6516(4) 0.5278(4) 0.4085(3) 0.0544(11) Uani 1 d . . .
H3A H 0.5767 0.5818 0.4026 0.065 Uiso 1 calc R . .
H3B H 0.7089 0.5656 0.4534 0.065 Uiso 1 calc R . .
C4 C 0.7123(4) 0.5306(4) 0.3257(3) 0.0462(10) Uani 1 d . . .
H4A H 0.7490 0.6161 0.3186 0.055 Uiso 1 calc R . .
H4B H 0.6485 0.5172 0.2783 0.055 Uiso 1 calc R . .
C5 C 0.9573(3) 0.2220(4) 0.4746(2) 0.0321(8) Uani 1 d . . .
C6 C 0.8650(4) 0.2120(4) 0.5331(2) 0.0353(8) Uani 1 d . . .
C7 C 0.7711(3) 0.1114(4) 0.5224(2) 0.0360(8) Uani 1 d . . .
C8 C 0.7720(3) 0.0217(4) 0.4526(2) 0.0365(8) Uani 1 d . . .
C9 C 0.8634(3) 0.0360(4) 0.3911(2) 0.0349(8) Uani 1 d . . .
C10 C 0.9554(3) 0.1350(3) 0.4015(2) 0.0330(8) Uani 1 d . . .
C11 C 1.0582(4) 0.3250(4) 0.4838(3) 0.0470(10) Uani 1 d . . .
H11A H 1.0555 0.3684 0.5382 0.070 Uiso 1 calc R . .
H11B H 1.0444 0.3874 0.4380 0.070 Uiso 1 calc R . .
H11C H 1.1389 0.2848 0.4811 0.070 Uiso 1 calc R . .
C12 C 0.8619(4) 0.3039(4) 0.6081(2) 0.0526(11) Uani 1 d . . .
H12A H 0.8795 0.2565 0.6608 0.079 Uiso 1 calc R . .
H12B H 0.7802 0.3431 0.6072 0.079 Uiso 1 calc R . .
H12C H 0.9241 0.3707 0.6040 0.079 Uiso 1 calc R . .
C13 C 0.6752(4) 0.1013(5) 0.5873(3) 0.0570(12) Uani 1 d . . .
H13A H 0.6219 0.0273 0.5740 0.085 Uiso 1 calc R . .
H13B H 0.6251 0.1792 0.5855 0.085 Uiso 1 calc R . .
H13C H 0.7172 0.0911 0.6439 0.085 Uiso 1 calc R . .
C14 C 0.6746(4) -0.0842(4) 0.4396(3) 0.0560(12) Uani 1 d . . .
H14A H 0.6298 -0.0914 0.4902 0.084 Uiso 1 calc R . .
H14B H 0.7151 -0.1656 0.4294 0.084 Uiso 1 calc R . .
H14C H 0.6167 -0.0630 0.3910 0.084 Uiso 1 calc R . .
C15 C 0.8601(4) -0.0566(4) 0.3151(3) 0.0527(11) Uani 1 d . . .
H15A H 0.9075 -0.0201 0.2714 0.079 Uiso 1 calc R . .
H15B H 0.7746 -0.0695 0.2923 0.079 Uiso 1 calc R . .
H15C H 0.8960 -0.1388 0.3336 0.079 Uiso 1 calc R . .
C16 C 1.0537(4) 0.1517(4) 0.3384(3) 0.0457(10) Uani 1 d . . .
H16A H 1.1322 0.1166 0.3627 0.069 Uiso 1 calc R . .
H16B H 1.0638 0.2428 0.3264 0.069 Uiso 1 calc R . .
H16C H 1.0276 0.1064 0.2860 0.069 Uiso 1 calc R . .

loop_
_atom_site_aniso_label
_atom_site_aniso_U_11
_atom_site_aniso_U_22
_atom_site_aniso_U_33
_atom_site_aniso_U_23
_atom_site_aniso_U_13
_atom_site_aniso_U_12
Ru 0.02763(16) 0.02940(16) 0.02341(15) 0.00095(12) 0.00047(10) 0.00238(12)
S1 0.0371(5) 0.0519(6) 0.0349(5) 0.0030(4) 0.0082(4) 0.0128(5)
S2 0.0493(6) 0.0531(7) 0.0421(5) -0.0059(5) -0.0157(5) 0.0005(5)
S3 0.0421(5) 0.0358(5) 0.0407(5) 0.0094(4) 0.0107(4) 0.0055(4)
C1 0.054(3) 0.049(3) 0.076(3) 0.003(2) -0.033(3) -0.008(2)
C2 0.029(2) 0.055(3) 0.092(4) 0.011(3) 0.002(2) -0.002(2)
C3 0.044(2) 0.039(2) 0.081(3) -0.019(2) 0.009(2) 0.002(2)
C4 0.041(2) 0.025(2) 0.072(3) 0.0079(19) 0.001(2) 0.0013(17)
C5 0.0290(18) 0.0336(19) 0.0322(18) 0.0007(16) -0.0048(14) 0.0040(16)
C6 0.040(2) 0.040(2) 0.0244(17) 0.0047(15) -0.0040(15) 0.0075(18)
C7 0.038(2) 0.043(2) 0.0271(18) 0.0097(16) 0.0018(15) 0.0088(17)
C8 0.038(2) 0.030(2) 0.040(2) 0.0084(16) -0.0040(16) -0.0005(16)
C9 0.038(2) 0.030(2) 0.0357(19) 0.0012(16) -0.0044(16) 0.0087(16)
C10 0.0319(19) 0.033(2) 0.0338(18) 0.0025(15) 0.0016(15) 0.0089(16)
C11 0.035(2) 0.048(2) 0.056(3) -0.005(2) -0.0044(18) -0.0072(19)
C12 0.066(3) 0.061(3) 0.031(2) -0.0056(19) 0.0038(19) 0.002(2)
C13 0.052(3) 0.077(3) 0.043(2) 0.012(2) 0.010(2) -0.006(2)
C14 0.056(3) 0.047(3) 0.064(3) 0.008(2) 0.002(2) -0.016(2)
C15 0.061(3) 0.042(2) 0.056(3) -0.017(2) 0.004(2) 0.005(2)
C16 0.038(2) 0.052(3) 0.048(2) -0.001(2) 0.0117(18) 0.0090(19)

loop_
_atom_type_symbol
_atom_type_description
_atom_type_scat_dispersion_real
_atom_type_scat_dispersion_imag
_atom_type_scat_source
Ru Ru -1.2594 0.8363 'International Tables Vol C Tables 4.2.6.8 and 6.1.1.4'
S S 0.1246 0.1234 'International Tables Vol C Tables 4.2.6.8 and 6.1.1.4'
C C 0.0033 0.0016 'International Tables Vol C Tables 4.2.6.8 and 6.1.1.4'
H H 0.0000 0.0000 'International Tables Vol C Tables 4.2.6.8 and 6.1.1.4'

loop_
_geom_angle_atom_site_label_1
_geom_angle_atom_site_label_2
_geom_angle_atom_site_label_3
_geom_angle
_geom_angle_site_symmetry_1
_geom_angle_site_symmetry_3
_geom_angle_publ_flag
C9 Ru C10 37.03(13) . . ?
C9 Ru C7 67.41(13) . . ?
C10 Ru C7 79.47(13) . . ?
C9 Ru C6 79.45(13) . . ?
C10 Ru C6 67.10(13) . . ?
C7 Ru C6 37.43(13) . . ?
C9 Ru C8 37.44(13) . . ?
C10 Ru C8 66.96(13) . . ?
C7 Ru C8 37.08(13) . . ?
C6 Ru C8 66.97(13) . . ?
C9 Ru C5 66.95(13) . . ?
C10 Ru C5 37.59(12) . . ?
C7 Ru C5 66.39(13) . . ?
C6 Ru C5 36.32(13) . . ?
C8 Ru C5 78.49(13) . . ?
C9 Ru S1 155.00(10) . . ?
C10 Ru S1 158.28(10) . . ?
C7 Ru S1 93.07(10) . . ?
C6 Ru S1 94.60(10) . . ?
C8 Ru S1 117.95(10) . . ?
C5 Ru S1 120.79(9) . . ?
C9 Ru S3 119.34(10) . . ?
C10 Ru S3 91.10(10) . . ?
C7 Ru S3 150.36(10) . . ?
C6 Ru S3 113.09(10) . . ?
C8 Ru S3 156.63(10) . . ?
C5 Ru S3 89.02(10) . . ?
S1 Ru S3 85.41(4) . . y
C9 Ru S2 90.08(10) . . ?
C10 Ru S2 116.41(10) . . ?
C7 Ru S2 117.23(10) . . ?
C6 Ru S2 154.66(11) . . ?
C8 Ru S2 90.72(10) . . ?
C5 Ru S2 154.00(10) . . ?
S1 Ru S2 85.18(4) . . y
S3 Ru S2 92.18(4) . . y
C3 S1 C2 101.0(2) . . ?
C3 S1 Ru 106.05(14) . . ?
C2 S1 Ru 106.88(16) . . ?
C1 S2 Ru 104.72(15) . . ?
C4 S3 Ru 105.93(13) . . ?
C2 C1 S2 112.5(3) . . ?
C1 C2 S1 113.2(3) . . ?
C4 C3 S1 113.7(3) . . ?
C3 C4 S3 112.8(3) . . ?
C6 C5 C10 120.3(3) . . ?
C6 C5 C11 121.7(3) . . ?
C10 C5 C11 117.9(3) . . ?
C6 C5 Ru 71.3(2) . . ?
C10 C5 Ru 69.99(19) . . ?
C11 C5 Ru 130.0(3) . . ?
C5 C6 C7 120.0(3) . . ?
C5 C6 C12 121.6(4) . . ?
C7 C6 C12 118.5(3) . . ?
C5 C6 Ru 72.35(19) . . ?
C7 C6 Ru 70.91(19) . . ?
C12 C6 Ru 129.4(3) . . ?
C8 C7 C6 119.9(3) . . ?
C8 C7 C13 121.3(4) . . ?
C6 C7 C13 118.7(3) . . ?
C8 C7 Ru 71.93(19) . . ?
C6 C7 Ru 71.66(19) . . ?
C13 C7 Ru 129.9(3) . . ?
C7 C8 C9 119.7(3) . . ?
C7 C8 C14 121.1(4) . . ?
C9 C8 C14 119.1(4) . . ?
C7 C8 Ru 71.0(2) . . ?
C9 C8 Ru 70.2(2) . . ?
C14 C8 Ru 128.8(3) . . ?
C10 C9 C8 120.3(3) . . ?
C10 C9 C15 120.6(3) . . ?
C8 C9 C15 119.2(3) . . ?
C10 C9 Ru 71.7(2) . . ?
C8 C9 Ru 72.3(2) . . ?
C15 C9 Ru 128.4(3) . . ?
C9 C10 C5 119.7(3) . . ?
C9 C10 C16 121.5(3) . . ?
C5 C10 C16 118.8(3) . . ?
C9 C10 Ru 71.2(2) . . ?
C5 C10 Ru 72.42(19) . . ?
C16 C10 Ru 129.0(2) . . ?

loop_
_geom_bond_atom_site_label_1
_geom_bond_atom_site_label_2
_geom_bond_distance
_geom_bond_site_symmetry_2
_geom_bond_publ_flag
Ru C9 2.219(4) . y
Ru C10 2.226(3) . y
Ru C7 2.235(3) . y
Ru C6 2.245(3) . y
Ru C8 2.248(4) . y
Ru C5 2.258(3) . y
Ru S1 2.3396(10) . y
Ru S3 2.3807(10) . y
Ru S2 2.3851(10) . y
S1 C3 1.809(4) . y
S1 C2 1.818(4) . y
S2 C1 1.788(5) . y
S3 C4 1.807(4) . y
C1 C2 1.506(7) . y
C3 C4 1.494(6) . y
C5 C6 1.403(5) . y
C5 C10 1.445(5) . y
C5 C11 1.506(5) . y
C6 C7 1.438(5) . y
C6 C12 1.504(5) . y
C7 C8 1.425(5) . y
C7 C13 1.505(5) . y
C8 C9 1.434(5) . y
C8 C14 1.504(5) . y
C9 C10 1.412(5) . y
C9 C15 1.515(5) . y
C10 C16 1.509(5) . y
